data_2216429
loop_
_publ_author_name
'Yusof, M. Sukeri M.'
'Asrab, Siti 'Afifah Tunnur M.'
'Yamin, Bohari M.'

_publ_section_title
;
 <i>N</i>-Cyclohexylcarbonyl-<i>N</i>'-phenylthiourea
;
_journal_coeditor_code EZ2104
_journal_issue 12
_journal_name_full 'Acta Crystallographica Section E'
_journal_page_first o4627
_journal_page_last o4627
_journal_paper_doi 10.1107/S1600536807055079
_journal_volume 63
_journal_year 2007
_chemical_formula_iupac 'C14 H18 N2 O S'
_chemical_formula_moiety 'C14 H18 N2 O S'
_chemical_formula_sum 'C14 H18 N2 O S'
_chemical_formula_weight 262.36
_chemical_name_systematic
;
<i>N</i>-Cyclohexylcarbonyl-<i>N</i>'-phenylthiourea
;
_space_group_IT_number 2
_symmetry_cell_setting triclinic
_symmetry_space_group_name_Hall '-P 1'
_symmetry_space_group_name_H-M 'P -1'
_atom_sites_solution_hydrogens geom
_atom_sites_solution_primary direct
_atom_sites_solution_secondary difmap
_audit_creation_method SHELXL-97
_cell_angle_alpha 100.262(5)
_cell_angle_beta 104.720(5)
_cell_angle_gamma 110.075(5)
_cell_formula_units_Z 2
_cell_length_a 6.696(2)
_cell_length_b 9.395(3)
_cell_length_c 12.578(4)
_cell_measurement_reflns_used 837
_cell_measurement_temperature 293(2)
_cell_measurement_theta_max 25.4
_cell_measurement_theta_min 1.7
_cell_volume 687.4(4)
_computing_cell_refinement 'SAINT (Bruker, 2000)'
_computing_data_collection 'SMART (Bruker, 2000)'
_computing_data_reduction 'SAINT (Bruker, 2000)'
_computing_molecular_graphics 'SHELXTL (Sheldrick, 1997b)'
_computing_publication_material
;
SHELXTL (Sheldrick, 1997b), PARST (Nardelli, 1995) and PLATON
(Spek, 2003)
;
_computing_structure_refinement 'SHELXL97 (Sheldrick, 1997a)'
_computing_structure_solution 'SHELXS97 (Sheldrick, 1997a)'
_diffrn_ambient_temperature 293(2)
_diffrn_detector_area_resol_mean 83.66
_diffrn_measured_fraction_theta_full 0.995
_diffrn_measured_fraction_theta_max 0.995
_diffrn_measurement_device_type
;
Bruker SMART APEX CCD area-detector diffractometer
;
_diffrn_measurement_method '\w scan'
_diffrn_radiation_monochromator graphite
_diffrn_radiation_source 'fine-focus sealed tube'
_diffrn_radiation_type MoK\a
_diffrn_radiation_wavelength 0.71073
_diffrn_reflns_av_R_equivalents 0.0194
_diffrn_reflns_av_sigmaI/netI 0.0209
_diffrn_reflns_limit_h_max 8
_diffrn_reflns_limit_h_min -8
_diffrn_reflns_limit_k_max 11
_diffrn_reflns_limit_k_min -11
_diffrn_reflns_limit_l_max 15
_diffrn_reflns_limit_l_min -15
_diffrn_reflns_number 6848
_diffrn_reflns_theta_full 25.49
_diffrn_reflns_theta_max 25.4
_diffrn_reflns_theta_min 1.7
_exptl_absorpt_coefficient_mu 0.226
_exptl_absorpt_correction_T_max 0.9520
_exptl_absorpt_correction_T_min 0.9033
_exptl_absorpt_correction_type multi-scan
_exptl_absorpt_process_details '(SADABS; Bruker, 2000)'
_exptl_crystal_colour colourless
_exptl_crystal_density_diffrn 1.268
_exptl_crystal_density_method 'not measured'
_exptl_crystal_description block
_exptl_crystal_F_000 280
_exptl_crystal_size_max 0.46
_exptl_crystal_size_mid 0.42
_exptl_crystal_size_min 0.22
_refine_diff_density_max 0.184
_refine_diff_density_min -0.172
_refine_ls_extinction_method none
_refine_ls_goodness_of_fit_ref 1.066
_refine_ls_hydrogen_treatment constr
_refine_ls_matrix_type full
_refine_ls_number_parameters 163
_refine_ls_number_reflns 2547
_refine_ls_number_restraints 0
_refine_ls_restrained_S_all 1.066
_refine_ls_R_factor_all 0.0408
_refine_ls_R_factor_gt 0.0346
_refine_ls_shift/su_max <0.001
_refine_ls_shift/su_mean 0.000
_refine_ls_structure_factor_coef Fsqd
_refine_ls_weighting_details 'calc w=1/[\s^2^(Fo^2^)+(0.0459P)^2^+0.1063P] where P=(Fo^2^+2Fc^2^)/3'
_refine_ls_weighting_scheme calc
_refine_ls_wR_factor_gt 0.0881
_refine_ls_wR_factor_ref 0.0918
_reflns_number_gt 2207
_reflns_number_total 2547
_reflns_threshold_expression I>2\s(I)
_cod_data_source_file ez2104.cif
_cod_data_source_block I
_cod_depositor_comments
;
The following automatic conversions were performed:
'_symmetry_cell_setting' value 'Triclinic' changed to 'triclinic'
according to '/home/saulius/struct/CIF-dictionaries/cif_core.dic'
dictionary named 'cif_core.dic' version 2.4.1 from 2010-06-29.

Automatic conversion script
Id: cif_fix_enum 1527 2010-12-29 10:47:43Z saulius 

The following automatic conversions were performed:

'_symmetry_cell_setting' value 'Triclinic' changed to 'triclinic'
according to /home/saulius/struct/CIF-dictionaries/cif_core.dic
dictionary named 'cif_core.dic' version 2.4.1 from 2010-06-29.

Automatic conversion script
Id: cif_fix_values 1715 2011-07-08 13:25:40Z adriana 
;
_cod_database_code 2216429
_cod_database_fobs_code 2216429

loop_
_symmetry_equiv_pos_as_xyz
'x, y, z'
'-x, -y, -z'

loop_
_atom_site_type_symbol
_atom_site_label
_atom_site_fract_x
_atom_site_fract_y
_atom_site_fract_z
_atom_site_U_iso_or_equiv
_atom_site_adp_type
_atom_site_calc_flag
_atom_site_refinement_flags
_atom_site_occupancy
S S1 0.34074(6) 0.15250(5) 0.11564(3) 0.05336(15) Uani d . 1
N N2 0.56387(19) 0.24546(14) -0.02447(10) 0.0459(3) Uani d . 1
H H2A 0.5697 0.2301 -0.0929 0.055 Uiso calc R 1
O O1 0.37126(19) 0.08767(14) -0.24588(9) 0.0631(3) Uani d . 1
N N1 0.21478(19) 0.03681(14) -0.10875(10) 0.0458(3) Uani d . 1
H H1A 0.0942 -0.0228 -0.0995 0.055 Uiso calc R 1
C C9 0.7521(2) 0.37186(16) 0.06468(12) 0.0414(3) Uani d . 1
C C7 0.2163(2) 0.00689(17) -0.21976(12) 0.0462(3) Uani d . 1
C C6 0.0093(2) -0.13047(17) -0.30580(12) 0.0457(3) Uani d . 1
H H6A -0.0568 -0.2029 -0.2647 0.055 Uiso calc R 1
C C8 0.3803(2) 0.14953(16) -0.01007(12) 0.0416(3) Uani d . 1
C C10 0.7245(3) 0.49819(19) 0.12396(14) 0.0541(4) Uani d . 1
H H10A 0.5819 0.4995 0.1082 0.065 Uiso calc R 1
C C14 0.9628(2) 0.37063(18) 0.08647(13) 0.0477(4) Uani d . 1
H H14A 0.9818 0.2867 0.0452 0.057 Uiso calc R 1
C C13 1.1471(3) 0.4958(2) 0.17066(14) 0.0583(4) Uani d . 1
H H13A 1.2899 0.4946 0.1868 0.070 Uiso calc R 1
C C1 0.0713(3) -0.2208(2) -0.39591(14) 0.0575(4) Uani d . 1
H H1B 0.1462 -0.1492 -0.4341 0.069 Uiso calc R 1
H H1C 0.1759 -0.2618 -0.3587 0.069 Uiso calc R 1
C C12 1.1208(3) 0.6209(2) 0.23018(14) 0.0620(5) Uani d . 1
H H12A 1.2451 0.7047 0.2863 0.074 Uiso calc R 1
C C3 -0.3147(3) -0.3017(2) -0.53876(14) 0.0632(5) Uani d . 1
H H3A -0.4496 -0.3927 -0.5901 0.076 Uiso calc R 1
H H3B -0.2580 -0.2347 -0.5842 0.076 Uiso calc R 1
C C5 -0.1659(3) -0.07249(19) -0.36170(14) 0.0531(4) Uani d . 1
H H5A -0.1008 0.0042 -0.3992 0.064 Uiso calc R 1
H H5B -0.2087 -0.0203 -0.3031 0.064 Uiso calc R 1
C C11 0.9092(3) 0.6221(2) 0.20657(15) 0.0622(4) Uani d . 1
H H11A 0.8910 0.7073 0.2467 0.075 Uiso calc R 1
C C2 -0.1381(3) -0.3573(2) -0.48445(15) 0.0637(5) Uani d . 1
H H2B -0.0954 -0.4078 -0.5438 0.076 Uiso calc R 1
H H2C -0.2018 -0.4354 -0.4477 0.076 Uiso calc R 1
C C4 -0.3753(3) -0.2105(2) -0.44985(15) 0.0643(5) Uani d . 1
H H4A -0.4496 -0.2811 -0.4109 0.077 Uiso calc R 1
H H4B -0.4805 -0.1703 -0.4877 0.077 Uiso calc R 1

loop_
_atom_site_aniso_label
_atom_site_aniso_U_11
_atom_site_aniso_U_22
_atom_site_aniso_U_33
_atom_site_aniso_U_12
_atom_site_aniso_U_13
_atom_site_aniso_U_23
S1 0.0464(2) 0.0612(3) 0.0426(2) 0.01045(19) 0.01690(17) 0.01272(18)
N2 0.0388(6) 0.0484(7) 0.0397(6) 0.0069(5) 0.0138(5) 0.0089(5)
O1 0.0529(7) 0.0675(7) 0.0465(6) -0.0014(6) 0.0184(5) 0.0149(5)
N1 0.0371(6) 0.0461(7) 0.0422(7) 0.0046(5) 0.0134(5) 0.0106(5)
C9 0.0378(7) 0.0429(7) 0.0387(7) 0.0104(6) 0.0127(6) 0.0134(6)
C7 0.0425(8) 0.0467(8) 0.0431(8) 0.0113(7) 0.0133(6) 0.0147(7)
C6 0.0430(8) 0.0441(8) 0.0409(8) 0.0078(6) 0.0130(6) 0.0130(6)
C8 0.0364(7) 0.0404(7) 0.0449(8) 0.0135(6) 0.0119(6) 0.0124(6)
C10 0.0436(8) 0.0550(9) 0.0583(10) 0.0184(7) 0.0157(7) 0.0098(8)
C14 0.0431(8) 0.0511(8) 0.0514(9) 0.0188(7) 0.0180(7) 0.0189(7)
C13 0.0370(8) 0.0733(11) 0.0570(10) 0.0152(8) 0.0113(7) 0.0226(9)
C1 0.0529(9) 0.0603(10) 0.0541(10) 0.0231(8) 0.0147(8) 0.0095(8)
C12 0.0498(10) 0.0605(10) 0.0476(9) 0.0013(8) 0.0061(7) 0.0085(8)
C3 0.0563(10) 0.0647(11) 0.0449(9) 0.0105(8) 0.0059(7) 0.0061(8)
C5 0.0474(9) 0.0518(9) 0.0525(9) 0.0155(7) 0.0153(7) 0.0099(7)
C11 0.0659(11) 0.0517(9) 0.0569(10) 0.0164(8) 0.0202(9) 0.0041(8)
C2 0.0690(11) 0.0554(10) 0.0544(10) 0.0208(9) 0.0164(8) 0.0035(8)
C4 0.0448(9) 0.0695(11) 0.0622(11) 0.0168(8) 0.0078(8) 0.0091(9)

loop_
_atom_type_symbol
_atom_type_description
_atom_type_scat_dispersion_real
_atom_type_scat_dispersion_imag
_atom_type_scat_source
C C 0.0033 0.0016 'International Tables Vol C Tables 4.2.6.8 and 6.1.1.4'
H H 0.0000 0.0000 'International Tables Vol C Tables 4.2.6.8 and 6.1.1.4'
N N 0.0061 0.0033 'International Tables Vol C Tables 4.2.6.8 and 6.1.1.4'
O O 0.0106 0.0060 'International Tables Vol C Tables 4.2.6.8 and 6.1.1.4'
S S 0.1246 0.1234 'International Tables Vol C Tables 4.2.6.8 and 6.1.1.4'

loop_
_geom_angle_atom_site_label_1
_geom_angle_atom_site_label_2
_geom_angle_atom_site_label_3
_geom_angle
C8 N2 C9 125.13(12)
C8 N2 H2A 117.4
C9 N2 H2A 117.4
C7 N1 C8 129.00(12)
C7 N1 H1A 115.5
C8 N1 H1A 115.5
C14 C9 C10 120.34(14)
C14 C9 N2 119.24(13)
C10 C9 N2 120.33(13)
O1 C7 N1 122.25(13)
O1 C7 C6 123.07(13)
N1 C7 C6 114.66(12)
C7 C6 C1 110.87(13)
C7 C6 C5 110.31(12)
C1 C6 C5 111.02(13)
C7 C6 H6A 108.2
C1 C6 H6A 108.2
C5 C6 H6A 108.2
N2 C8 N1 115.78(13)
N2 C8 S1 125.19(11)
N1 C8 S1 119.00(10)
C11 C10 C9 119.65(15)
C11 C10 H10A 120.2
C9 C10 H10A 120.2
C9 C14 C13 119.36(15)
C9 C14 H14A 120.3
C13 C14 H14A 120.3
C12 C13 C14 120.57(15)
C12 C13 H13A 119.7
C14 C13 H13A 119.7
C2 C1 C6 110.98(14)
C2 C1 H1B 109.4
C6 C1 H1B 109.4
C2 C1 H1C 109.4
C6 C1 H1C 109.4
H1B C1 H1C 108.0
C13 C12 C11 119.65(15)
C13 C12 H12A 120.2
C11 C12 H12A 120.2
C2 C3 C4 111.90(14)
C2 C3 H3A 109.2
C4 C3 H3A 109.2
C2 C3 H3B 109.2
C4 C3 H3B 109.2
H3A C3 H3B 107.9
C6 C5 C4 110.71(13)
C6 C5 H5A 109.5
C4 C5 H5A 109.5
C6 C5 H5B 109.5
C4 C5 H5B 109.5
H5A C5 H5B 108.1
C10 C11 C12 120.41(16)
C10 C11 H11A 119.8
C12 C11 H11A 119.8
C3 C2 C1 111.72(14)
C3 C2 H2B 109.3
C1 C2 H2B 109.3
C3 C2 H2C 109.3
C1 C2 H2C 109.3
H2B C2 H2C 107.9
C3 C4 C5 111.35(14)
C3 C4 H4A 109.4
C5 C4 H4A 109.4
C3 C4 H4B 109.4
C5 C4 H4B 109.4
H4A C4 H4B 108.0

loop_
_geom_bond_atom_site_label_1
_geom_bond_atom_site_label_2
_geom_bond_distance
S1 C8 1.6653(15)
N2 C8 1.3292(18)
N2 C9 1.4268(17)
N2 H2A 0.8600
O1 C7 1.2172(17)
N1 C7 1.3777(19)
N1 C8 1.3846(18)
N1 H1A 0.8600
C9 C14 1.372(2)
C9 C10 1.380(2)
C7 C6 1.507(2)
C6 C1 1.522(2)
C6 C5 1.524(2)
C6 H6A 0.9800
C10 C11 1.376(2)
C10 H10A 0.9300
C14 C13 1.387(2)
C14 H14A 0.9300
C13 C12 1.367(3)
C13 H13A 0.9300
C1 C2 1.521(2)
C1 H1B 0.9700
C1 H1C 0.9700
C12 C11 1.376(3)
C12 H12A 0.9300
C3 C2 1.509(3)
C3 C4 1.509(2)
C3 H3A 0.9700
C3 H3B 0.9700
C5 C4 1.525(2)
C5 H5A 0.9700
C5 H5B 0.9700
C11 H11A 0.9300
C2 H2B 0.9700
C2 H2C 0.9700
C4 H4A 0.9700
C4 H4B 0.9700

loop_
_geom_hbond_atom_site_label_D
_geom_hbond_atom_site_label_H
_geom_hbond_atom_site_label_A
_geom_hbond_site_symmetry_A
_geom_hbond_distance_DH
_geom_hbond_distance_HA
_geom_hbond_distance_DA
_geom_hbond_angle_DHA
_geom_hbond_publ_flag
N2 H2A O1 1_555 0.86 1.95 2.6471(18) 137 yes
N1 H1A S1 2_555 0.86 2.68 3.4997(19) 160 yes

loop_
_geom_torsion_atom_site_label_1
_geom_torsion_atom_site_label_2
_geom_torsion_atom_site_label_3
_geom_torsion_atom_site_label_4
_geom_torsion
C8 N2 C9 C14 120.74(16)
C8 N2 C9 C10 -62.8(2)
C8 N1 C7 O1 -3.9(2)
C8 N1 C7 C6 177.58(13)
O1 C7 C6 C1 37.5(2)
N1 C7 C6 C1 -143.95(14)
O1 C7 C6 C5 -85.88(18)
N1 C7 C6 C5 92.65(15)
C9 N2 C8 N1 178.47(12)
C9 N2 C8 S1 -3.4(2)
C7 N1 C8 N2 2.1(2)
C7 N1 C8 S1 -176.13(12)
C14 C9 C10 C11 -1.0(2)
N2 C9 C10 C11 -177.45(14)
C10 C9 C14 C13 1.6(2)
N2 C9 C14 C13 178.01(13)
C9 C14 C13 C12 -1.2(2)
C7 C6 C1 C2 -178.70(13)
C5 C6 C1 C2 -55.71(18)
C14 C13 C12 C11 0.2(3)
C7 C6 C5 C4 179.44(13)
C1 C6 C5 C4 56.13(18)
C9 C10 C11 C12 0.1(3)
C13 C12 C11 C10 0.3(3)
C4 C3 C2 C1 -54.5(2)
C6 C1 C2 C3 54.8(2)
C2 C3 C4 C5 54.9(2)
C6 C5 C4 C3 -55.56(19)

loop_
_cod_related_entry_id
_cod_related_entry_database
_cod_related_entry_code
1 ChemSpider 697460
